data_7047747
loop_
_publ_author_name
'Yang, Chun'
'Zheng, Jie-Yu'
'Cai, Wen-Jing'
'Guo, Fu-Sheng'
'Wang, Yao-Yu'

_publ_section_title
;
 Two isostructural Ln-MOFs showing luminescent sensing (Eu) and slow
 magnetic relaxation (Dy) properties.
;
_journal_issue 44
_journal_name_full 'Dalton transactions (Cambridge, England : 2003)'
_journal_page_first 15656
_journal_page_last 15660
_journal_paper_doi 10.1039/c8dt03458c
_journal_volume 47
_journal_year 2018
_chemical_formula_moiety 'C28 H19 Eu N2 O8 S2, H2 O'
_chemical_formula_sum 'C28 H21 Eu N2 O9 S2'
_chemical_formula_weight 745.55
_space_group_crystal_system monoclinic
_space_group_IT_number 14
_space_group_name_Hall '-P 2yn'
_space_group_name_H-M_alt 'P 1 21/n 1'
_symmetry_space_group_name_Hall '-P 2yn'
_symmetry_space_group_name_H-M 'P 1 21/n 1'
_atom_sites_solution_hydrogens mixed
_atom_sites_solution_primary dual
_audit_creation_date 2018-08-19
_audit_creation_method
;
Olex2 1.2
(compiled 2018.05.29 svn.r3508 for OlexSys, GUI svn.r5506)
;
_audit_update_record
;
2018-08-19 deposited with the CCDC.
2018-10-11 downloaded from the CCDC.
;
_cell_angle_alpha 90
_cell_angle_beta 109.471(8)
_cell_angle_gamma 90
_cell_formula_units_Z 4
_cell_length_a 14.249(4)
_cell_length_b 12.490(4)
_cell_length_c 15.997(4)
_cell_measurement_reflns_used 9811
_cell_measurement_temperature 296.15
_cell_measurement_theta_max 25.44
_cell_measurement_theta_min 2.24
_cell_volume 2684.2(13)
_computing_cell_refinement 'SAINT V8.38A (?, 2016)'
_computing_data_reduction 'SAINT V8.38A (?, 2016)'
_computing_molecular_graphics 'Olex2 (Dolomanov et al., 2009)'
_computing_publication_material 'Olex2 (Dolomanov et al., 2009)'
_computing_structure_refinement 'ShelXL (Sheldrick, 2015)'
_computing_structure_solution 'ShelXT (Sheldrick, 2015)'
_diffrn_ambient_temperature 296.15
_diffrn_measured_fraction_theta_full 0.999
_diffrn_measured_fraction_theta_max 0.996
_diffrn_measurement_device_type 'Bruker APEX-II CCD'
_diffrn_measurement_method '\f and \w scans'
_diffrn_radiation_type MoK\a
_diffrn_radiation_wavelength 0.71073
_diffrn_reflns_av_R_equivalents 0.0438
_diffrn_reflns_av_unetI/netI 0.0196
_diffrn_reflns_Laue_measured_fraction_full 0.999
_diffrn_reflns_Laue_measured_fraction_max 0.996
_diffrn_reflns_limit_h_max 17
_diffrn_reflns_limit_h_min -17
_diffrn_reflns_limit_k_max 14
_diffrn_reflns_limit_k_min -15
_diffrn_reflns_limit_l_max 19
_diffrn_reflns_limit_l_min -19
_diffrn_reflns_number 48232
_diffrn_reflns_point_group_measured_fraction_full 0.999
_diffrn_reflns_point_group_measured_fraction_max 0.996
_diffrn_reflns_theta_full 25.242
_diffrn_reflns_theta_max 25.339
_diffrn_reflns_theta_min 2.327
_diffrn_standards_number 0
_exptl_absorpt_coefficient_mu 2.553
_exptl_absorpt_correction_T_max 0.7452
_exptl_absorpt_correction_T_min 0.6168
_exptl_absorpt_correction_type multi-scan
_exptl_absorpt_process_details
'SADABS-2016/2 (Bruker,2016/2) was used for absorption correction. wR2(int) was 0.1025 before and 0.0546 after correction. The Ratio of minimum to maximum transmission is 0.8277. The \l/2 correction factor is Not present.'
_exptl_crystal_colour colourless
_exptl_crystal_colour_primary colourless
_exptl_crystal_density_diffrn 1.845
_exptl_crystal_description plate
_exptl_crystal_F_000 1480
_exptl_crystal_size_max 0.15
_exptl_crystal_size_mid 0.12
_exptl_crystal_size_min 0.1
_refine_diff_density_max 0.795
_refine_diff_density_min -0.523
_refine_diff_density_rms 0.074
_refine_ls_extinction_method none
_refine_ls_goodness_of_fit_ref 1.059
_refine_ls_hydrogen_treatment constr
_refine_ls_matrix_type full
_refine_ls_number_parameters 379
_refine_ls_number_reflns 4889
_refine_ls_number_restraints 6
_refine_ls_restrained_S_all 1.109
_refine_ls_R_factor_all 0.0255
_refine_ls_R_factor_gt 0.0215
_refine_ls_shift/su_max 0.004
_refine_ls_shift/su_mean 0.000
_refine_ls_structure_factor_coef Fsqd
_refine_ls_weighting_details 'w=1/[\s^2^(Fo^2^)+(0.0209P)^2^+3.8147P] where P=(Fo^2^+2Fc^2^)/3'
_refine_ls_weighting_scheme calc
_refine_ls_wR_factor_gt 0.0508
_refine_ls_wR_factor_ref 0.0530
_reflns_Friedel_coverage 0.000
_reflns_number_gt 4394
_reflns_number_total 4889
_reflns_threshold_expression 'I > 2\s(I)'
_cod_data_source_file c8dt03458c2.cif
_cod_data_source_block aaa
_cod_depositor_comments 'Adding full bibliography for 7047747--7047748.cif.'
_cod_original_cell_volume 2684.1(14)
_cod_database_code 7047747
_shelx_shelxl_version_number 2014/7
_shelx_space_group_comment
;
The symmetry employed for this shelxl refinement is uniquely defined
by the following loop, which should always be used as a source of
symmetry information in preference to the above space-group names.
They are only intended as comments.
;
_shelx_estimated_absorpt_t_max 0.784
_shelx_estimated_absorpt_t_min 0.701
_olex2_refinement_description
;
1. Fixed Uiso
 At 1.2 times of:
  All C(H) groups, All C(H,H) groups, All N(H) groups
 At 1.5 times of:
  All O(H,H) groups
2. Uiso/Uaniso restraints and constraints
Uanis(O1W) \\sim Ueq: with sigma of 0.005 and sigma for terminal atoms of 0.005
3.a Riding coordinates:
 O1W(H1WA,H1WB)
3.b Secondary CH2 refined with riding coordinates:
 C9(H9A,H9B), C23(H23A,H23B)
3.c Aromatic/amide H refined with riding coordinates:
 N2(H2), C3(H3), C5(H5), C8(H8), C11(H11), C12(H12), C13(H13), C14(H14),
 C17(H17), C19(H19), C22(H22), C25(H25), C26(H26), C27(H27), C28(H28)
;
_olex2_submission_special_instructions 'No special instructions were received'

loop_
_space_group_symop_operation_xyz
'x, y, z'
'-x+1/2, y+1/2, -z+1/2'
'-x, -y, -z'
'x-1/2, -y-1/2, z-1/2'

loop_
_atom_site_label
_atom_site_type_symbol
_atom_site_fract_x
_atom_site_fract_y
_atom_site_fract_z
_atom_site_U_iso_or_equiv
_atom_site_adp_type
_atom_site_occupancy
_atom_site_site_symmetry_order
_atom_site_calc_flag
_atom_site_refinement_flags_posn
_atom_site_refinement_flags_adp
Eu1 Eu 0.33762(2) 0.50627(2) 0.44475(2) 0.01746(5) Uani 1 1 d . .
S1 S 0.26248(7) 0.39628(7) 0.77436(6) 0.0416(2) Uani 1 1 d . .
S2 S 0.40010(7) 0.58811(7) 0.97123(6) 0.0396(2) Uani 1 1 d . .
O1 O 0.40688(14) 0.35576(16) 0.53464(12) 0.0265(5) Uani 1 1 d . .
O2 O 0.57205(15) 0.34161(16) 0.56878(13) 0.0265(4) Uani 1 1 d . .
O3 O 0.68470(15) 0.09479(18) 0.93758(13) 0.0329(5) Uani 1 1 d . .
O4 O 0.75171(15) 0.12652(18) 0.83434(13) 0.0320(5) Uani 1 1 d . .
O5 O 0.38172(15) 0.56712(17) 0.59319(12) 0.0292(5) Uani 1 1 d . .
O6 O 0.54499(16) 0.55430(17) 0.62028(14) 0.0313(5) Uani 1 1 d . .
O7 O 0.71079(15) 0.89279(17) 0.81669(13) 0.0302(5) Uani 1 1 d . .
O8 O 0.71282(16) 0.85845(17) 0.95200(13) 0.0311(5) Uani 1 1 d . .
N2 N 0.2130(3) 0.5812(3) 1.1448(2) 0.0530(9) Uani 1 1 d . .
H2 H 0.1804 0.5818 1.1814 0.064 Uiso 1 1 calc R .
N3 N 0.0267(3) 0.4255(3) 0.9067(3) 0.0785(13) Uani 1 1 d . .
C1 C 0.4930(2) 0.3334(2) 0.58730(18) 0.0220(6) Uani 1 1 d . .
C2 C 0.5007(2) 0.2933(2) 0.67776(18) 0.0239(6) Uani 1 1 d . .
C3 C 0.4232(2) 0.3112(2) 0.71085(19) 0.0286(7) Uani 1 1 d . .
H3 H 0.3664 0.3469 0.6761 0.034 Uiso 1 1 calc R .
C4 C 0.4298(2) 0.2762(3) 0.7953(2) 0.0308(7) Uani 1 1 d . .
C5 C 0.5142(2) 0.2189(2) 0.84496(19) 0.0289(7) Uani 1 1 d . .
H5 H 0.5184 0.1925 0.9005 0.035 Uiso 1 1 calc R .
C6 C 0.5917(2) 0.2010(2) 0.81259(19) 0.0251(6) Uani 1 1 d . .
C7 C 0.6814(2) 0.1373(2) 0.86528(19) 0.0250(6) Uani 1 1 d . .
C8 C 0.5862(2) 0.2404(2) 0.72951(19) 0.0247(6) Uani 1 1 d . .
H8 H 0.6394 0.2314 0.7088 0.030 Uiso 1 1 calc R .
C9 C 0.3492(2) 0.2959(3) 0.8361(2) 0.0411(8) Uani 1 1 d . .
H9A H 0.3795 0.3195 0.8970 0.049 Uiso 1 1 calc R .
H9B H 0.3138 0.2297 0.8365 0.049 Uiso 1 1 calc R .
C10 C 0.1774(2) 0.4052(3) 0.8313(2) 0.0346(7) Uani 1 1 d . .
C11 C 0.0966(3) 0.4735(3) 0.7953(3) 0.0544(10) Uani 1 1 d . .
H11 H 0.0915 0.5142 0.7453 0.065 Uiso 1 1 calc R .
C12 C 0.0246(3) 0.4798(4) 0.8349(4) 0.0753(16) Uani 1 1 d . .
H12 H -0.0291 0.5252 0.8096 0.090 Uiso 1 1 calc R .
C13 C 0.1055(3) 0.3619(3) 0.9414(3) 0.0617(12) Uani 1 1 d . .
H13 H 0.1092 0.3236 0.9923 0.074 Uiso 1 1 calc R .
C14 C 0.1819(3) 0.3490(3) 0.9074(2) 0.0442(9) Uani 1 1 d . .
H14 H 0.2351 0.3038 0.9348 0.053 Uiso 1 1 calc R .
C15 C 0.4707(2) 0.5858(2) 0.63923(17) 0.0208(6) Uani 1 1 d . .
C16 C 0.4879(2) 0.6500(2) 0.72257(17) 0.0195(6) Uani 1 1 d . .
C17 C 0.4175(2) 0.6469(2) 0.76541(18) 0.0223(6) Uani 1 1 d . .
H17 H 0.3600 0.6063 0.7415 0.027 Uiso 1 1 calc R .
C18 C 0.4320(2) 0.7038(2) 0.84380(18) 0.0236(6) Uani 1 1 d . .
C19 C 0.5175(2) 0.7653(2) 0.87809(18) 0.0254(6) Uani 1 1 d . .
H19 H 0.5287 0.8020 0.9311 0.031 Uiso 1 1 calc R .
C20 C 0.5870(2) 0.7727(2) 0.83373(18) 0.0229(6) Uani 1 1 d . .
C21 C 0.6754(2) 0.8454(2) 0.86949(18) 0.0225(6) Uani 1 1 d . .
C22 C 0.5722(2) 0.7139(2) 0.75620(17) 0.0207(6) Uani 1 1 d . .
H22 H 0.6187 0.7175 0.7270 0.025 Uiso 1 1 calc R .
C23 C 0.3565(2) 0.6954(2) 0.89119(19) 0.0275(7) Uani 1 1 d . .
H23A H 0.2911 0.6789 0.8496 0.033 Uiso 1 1 calc R .
H23B H 0.3527 0.7622 0.9209 0.033 Uiso 1 1 calc R .
C24 C 0.3197(2) 0.5865(2) 1.03201(19) 0.0285(7) Uani 1 1 d . .
C25 C 0.2335(2) 0.6463(3) 1.0137(2) 0.0324(7) Uani 1 1 d . .
H25 H 0.2114 0.6884 0.9630 0.039 Uiso 1 1 calc R .
C26 C 0.1808(3) 0.6424(3) 1.0719(3) 0.0466(9) Uani 1 1 d . .
H26 H 0.1228 0.6823 1.0605 0.056 Uiso 1 1 calc R .
C27 C 0.2931(3) 0.5199(3) 1.1627(3) 0.0520(11) Uani 1 1 d . .
H27 H 0.3118 0.4766 1.2128 0.062 Uiso 1 1 calc R .
C28 C 0.3475(3) 0.5202(3) 1.1078(2) 0.0430(9) Uani 1 1 d . .
H28 H 0.4034 0.4767 1.1200 0.052 Uiso 1 1 calc R .
O1W O 0.6054(5) 0.9674(4) 1.0648(4) 0.159(2) Uani 1 1 d . U
H1WA H 0.6515 0.9972 1.1070 0.238 Uiso 1 1 d R .
H1WB H 0.6348 0.9358 1.0229 0.238 Uiso 1 1 d R .

loop_
_atom_site_aniso_label
_atom_site_aniso_U_11
_atom_site_aniso_U_22
_atom_site_aniso_U_33
_atom_site_aniso_U_23
_atom_site_aniso_U_13
_atom_site_aniso_U_12
Eu1 0.01560(8) 0.02182(8) 0.01403(8) -0.00096(5) 0.00370(5) 0.00004(6)
S1 0.0377(5) 0.0462(5) 0.0464(5) 0.0112(4) 0.0216(4) 0.0102(4)
S2 0.0386(5) 0.0499(5) 0.0406(5) 0.0146(4) 0.0269(4) 0.0181(4)
O1 0.0217(11) 0.0286(11) 0.0240(10) 0.0050(8) 0.0007(8) 0.0004(9)
O2 0.0247(11) 0.0279(11) 0.0299(11) 0.0023(9) 0.0132(9) -0.0011(9)
O3 0.0290(12) 0.0430(13) 0.0280(11) 0.0110(10) 0.0111(9) 0.0091(10)
O4 0.0251(11) 0.0419(13) 0.0308(11) 0.0125(10) 0.0118(9) 0.0097(10)
O5 0.0277(12) 0.0377(12) 0.0181(10) -0.0063(9) 0.0023(9) -0.0016(9)
O6 0.0336(12) 0.0340(12) 0.0334(11) -0.0086(10) 0.0205(10) -0.0013(10)
O7 0.0271(11) 0.0406(13) 0.0233(10) -0.0029(9) 0.0087(9) -0.0131(10)
O8 0.0317(12) 0.0386(12) 0.0200(10) -0.0033(9) 0.0048(9) -0.0115(10)
N2 0.068(2) 0.052(2) 0.060(2) 0.0184(16) 0.0502(18) 0.0131(17)
N3 0.063(3) 0.057(2) 0.143(4) -0.005(3) 0.071(3) 0.002(2)
C1 0.0250(16) 0.0164(13) 0.0226(14) -0.0008(11) 0.0055(12) -0.0015(11)
C2 0.0230(15) 0.0252(15) 0.0222(14) 0.0022(12) 0.0059(12) -0.0005(12)
C3 0.0208(15) 0.0367(17) 0.0268(15) 0.0048(13) 0.0059(12) 0.0058(13)
C4 0.0234(16) 0.0399(18) 0.0304(16) 0.0031(14) 0.0107(13) 0.0022(14)
C5 0.0261(16) 0.0362(17) 0.0234(15) 0.0038(13) 0.0069(12) 0.0006(14)
C6 0.0212(15) 0.0266(15) 0.0256(15) 0.0021(12) 0.0051(12) 0.0017(12)
C7 0.0236(15) 0.0244(15) 0.0248(15) 0.0007(12) 0.0054(12) -0.0003(12)
C8 0.0193(15) 0.0298(16) 0.0263(15) 0.0019(12) 0.0094(12) 0.0005(12)
C9 0.0291(18) 0.061(2) 0.0368(18) 0.0130(17) 0.0153(15) 0.0131(17)
C10 0.0272(17) 0.0317(17) 0.0474(19) -0.0030(15) 0.0159(15) -0.0013(14)
C11 0.045(2) 0.042(2) 0.078(3) 0.008(2) 0.023(2) 0.0079(18)
C12 0.043(3) 0.050(3) 0.140(5) 0.005(3) 0.041(3) 0.015(2)
C13 0.067(3) 0.053(3) 0.083(3) 0.001(2) 0.050(3) -0.006(2)
C14 0.041(2) 0.045(2) 0.054(2) 0.0016(18) 0.0255(18) 0.0039(17)
C15 0.0271(16) 0.0194(14) 0.0169(13) 0.0015(11) 0.0085(12) -0.0005(12)
C16 0.0185(14) 0.0219(14) 0.0180(13) 0.0002(11) 0.0061(11) 0.0003(11)
C17 0.0201(14) 0.0253(15) 0.0208(14) -0.0026(11) 0.0060(11) -0.0040(12)
C18 0.0249(15) 0.0274(15) 0.0208(14) -0.0007(12) 0.0106(12) -0.0005(12)
C19 0.0277(16) 0.0306(16) 0.0193(14) -0.0060(12) 0.0096(12) -0.0029(13)
C20 0.0220(15) 0.0260(15) 0.0200(13) -0.0009(11) 0.0062(11) -0.0018(12)
C21 0.0200(14) 0.0261(15) 0.0214(14) -0.0043(12) 0.0067(12) -0.0026(12)
C22 0.0173(14) 0.0257(15) 0.0207(13) 0.0001(11) 0.0084(11) -0.0001(11)
C23 0.0250(16) 0.0345(17) 0.0270(15) 0.0003(13) 0.0141(13) -0.0007(13)
C24 0.0319(17) 0.0323(17) 0.0255(15) -0.0003(13) 0.0153(13) 0.0016(14)
C25 0.0311(17) 0.0347(18) 0.0364(17) 0.0070(14) 0.0179(14) 0.0035(14)
C26 0.043(2) 0.045(2) 0.062(2) 0.0147(18) 0.0317(19) 0.0126(17)
C27 0.077(3) 0.047(2) 0.043(2) 0.0160(17) 0.036(2) 0.020(2)
C28 0.054(2) 0.046(2) 0.0354(19) 0.0113(16) 0.0228(17) 0.0147(18)
O1W 0.212(4) 0.163(4) 0.151(4) -0.032(3) 0.127(3) -0.049(3)

loop_
_atom_type_symbol
_atom_type_description
_atom_type_scat_dispersion_real
_atom_type_scat_dispersion_imag
_atom_type_scat_source
C C 0.0033 0.0016 'International Tables Vol C Tables 4.2.6.8 and 6.1.1.4'
H H 0.0000 0.0000 'International Tables Vol C Tables 4.2.6.8 and 6.1.1.4'
Eu Eu -0.1578 3.6682 'International Tables Vol C Tables 4.2.6.8 and 6.1.1.4'
N N 0.0061 0.0033 'International Tables Vol C Tables 4.2.6.8 and 6.1.1.4'
O O 0.0106 0.0060 'International Tables Vol C Tables 4.2.6.8 and 6.1.1.4'
S S 0.1246 0.1234 'International Tables Vol C Tables 4.2.6.8 and 6.1.1.4'

loop_
_geom_angle_atom_site_label_1
_geom_angle_atom_site_label_2
_geom_angle_atom_site_label_3
_geom_angle
_geom_angle_site_symmetry_1
_geom_angle_site_symmetry_3
O1 Eu1 Eu1 63.65(5) . 3_666
O1 Eu1 O3 78.87(7) . 4_565
O1 Eu1 O4 84.66(8) . 4_565
O1 Eu1 O7 155.94(7) . 4_575
O1 Eu1 O8 132.09(7) . 4_575
O1 Eu1 C7 82.83(8) . 4_565
O1 Eu1 C21 150.79(7) . 4_575
O2 Eu1 Eu1 61.75(5) 3_666 3_666
O2 Eu1 O1 124.59(7) 3_666 .
O2 Eu1 O3 154.98(7) 3_666 4_565
O2 Eu1 O4 130.07(7) 3_666 4_565
O2 Eu1 O5 82.08(7) 3_666 .
O2 Eu1 O6 74.25(7) 3_666 3_666
O2 Eu1 O7 77.90(7) 3_666 4_575
O2 Eu1 O8 82.91(8) 3_666 4_575
O2 Eu1 C7 148.38(8) 3_666 4_565
O2 Eu1 C21 80.20(8) 3_666 4_575
O3 Eu1 Eu1 142.51(5) 4_565 3_666
O3 Eu1 O7 80.76(7) 4_565 4_575
O3 Eu1 C7 26.61(7) 4_565 4_565
O3 Eu1 C21 74.91(8) 4_565 4_575
O4 Eu1 Eu1 118.52(5) 4_565 3_666
O4 Eu1 O3 53.13(7) 4_565 4_565
O4 Eu1 O7 72.87(8) 4_565 4_575
O4 Eu1 O8 107.62(7) 4_565 4_575
O4 Eu1 C7 26.66(7) 4_565 4_565
O4 Eu1 C21 89.74(8) 4_565 4_575
O5 Eu1 Eu1 73.44(5) . 3_666
O5 Eu1 O1 74.28(7) . .
O5 Eu1 O3 98.31(7) . 4_565
O5 Eu1 O4 147.85(7) . 4_565
O5 Eu1 O7 121.56(7) . 4_575
O5 Eu1 O8 71.93(7) . 4_575
O5 Eu1 C7 124.29(8) . 4_565
O5 Eu1 C21 96.89(8) . 4_575
O6 Eu1 Eu1 50.13(5) 3_666 3_666
O6 Eu1 O1 78.53(7) 3_666 .
O6 Eu1 O3 123.61(7) 3_666 4_565
O6 Eu1 O4 73.85(7) 3_666 4_565
O6 Eu1 O5 123.52(7) 3_666 .
O6 Eu1 O7 102.64(7) 3_666 4_575
O6 Eu1 O8 149.22(7) 3_666 4_575
O6 Eu1 C7 99.57(8) 3_666 4_565
O6 Eu1 C21 127.22(8) 3_666 4_575
O7 Eu1 Eu1 135.18(5) 4_575 3_666
O7 Eu1 C7 73.24(8) 4_575 4_565
O7 Eu1 C21 25.93(7) 4_575 4_575
O8 Eu1 Eu1 133.11(5) 4_575 3_666
O8 Eu1 O3 73.59(8) 4_575 4_565
O8 Eu1 O7 51.56(6) 4_575 4_575
O8 Eu1 C7 89.07(8) 4_575 4_565
O8 Eu1 C21 25.66(7) 4_575 4_575
C7 Eu1 Eu1 137.05(6) 4_565 3_666
C7 Eu1 C21 79.51(9) 4_565 4_575
C21 Eu1 Eu1 141.49(6) 4_575 3_666
C10 S1 C9 103.09(16) . .
C24 S2 C23 105.65(14) . .
C1 O1 Eu1 133.87(18) . .
C1 O2 Eu1 130.45(18) . 3_666
C7 O3 Eu1 91.16(17) . 4_666
C7 O4 Eu1 93.50(17) . 4_666
C15 O5 Eu1 121.65(18) . .
C15 O6 Eu1 168.56(19) . 3_666
C21 O7 Eu1 91.60(16) . 4_676
C21 O8 Eu1 95.64(17) . 4_676
C27 N2 C26 122.5(3) . .
C12 N3 C13 115.8(4) . .
O1 C1 C2 117.3(3) . .
O2 C1 O1 124.7(3) . .
O2 C1 C2 118.0(2) . .
C3 C2 C1 120.0(3) . .
C8 C2 C1 120.1(3) . .
C8 C2 C3 119.9(3) . .
C2 C3 C4 120.9(3) . .
C3 C4 C5 118.6(3) . .
C3 C4 C9 123.4(3) . .
C5 C4 C9 118.0(3) . .
C6 C5 C4 120.9(3) . .
C5 C6 C7 120.7(3) . .
C5 C6 C8 120.0(3) . .
C8 C6 C7 119.3(3) . .
O3 C7 Eu1 62.23(15) . 4_666
O3 C7 O4 121.5(3) . .
O3 C7 C6 120.2(3) . .
O4 C7 Eu1 59.83(15) . 4_666
O4 C7 C6 118.3(3) . .
C6 C7 Eu1 171.3(2) . 4_666
C2 C8 C6 119.7(3) . .
C4 C9 S1 110.8(2) . .
C11 C10 S1 116.4(3) . .
C14 C10 S1 126.1(3) . .
C14 C10 C11 117.5(3) . .
C12 C11 C10 118.9(4) . .
N3 C12 C11 124.4(4) . .
N3 C13 C14 124.8(4) . .
C13 C14 C10 118.4(4) . .
O5 C15 C16 116.9(2) . .
O6 C15 O5 124.5(3) . .
O6 C15 C16 118.6(2) . .
C17 C16 C15 119.3(2) . .
C17 C16 C22 119.8(2) . .
C22 C16 C15 120.9(2) . .
C16 C17 C18 120.9(3) . .
C17 C18 C23 119.9(3) . .
C19 C18 C17 118.9(3) . .
C19 C18 C23 121.1(3) . .
C18 C19 C20 120.8(3) . .
C19 C20 C21 119.5(2) . .
C22 C20 C19 119.6(3) . .
C22 C20 C21 121.0(3) . .
O7 C21 Eu1 62.47(14) . 4_676
O7 C21 C20 119.9(2) . .
O8 C21 Eu1 58.71(15) . 4_676
O8 C21 O7 121.1(3) . .
O8 C21 C20 119.0(3) . .
C20 C21 Eu1 175.9(2) . 4_676
C16 C22 C20 120.0(3) . .
C18 C23 S2 105.8(2) . .
C25 C24 S2 125.6(2) . .
C25 C24 C28 118.2(3) . .
C28 C24 S2 116.1(3) . .
C26 C25 C24 119.0(3) . .
N2 C26 C25 120.2(3) . .
N2 C27 C28 119.9(3) . .
C27 C28 C24 120.2(3) . .

loop_
_geom_bond_atom_site_label_1
_geom_bond_atom_site_label_2
_geom_bond_distance
_geom_bond_site_symmetry_2
Eu1 Eu1 4.3716(13) 3_666
Eu1 O1 2.373(2) .
Eu1 O2 2.345(2) 3_666
Eu1 O3 2.487(2) 4_565
Eu1 O4 2.435(2) 4_565
Eu1 O5 2.3699(19) .
Eu1 O6 2.369(2) 3_666
Eu1 O7 2.566(2) 4_575
Eu1 O8 2.484(2) 4_575
Eu1 C7 2.811(3) 4_565
Eu1 C21 2.892(3) 4_575
S1 C9 1.806(3) .
S1 C10 1.746(3) .
S2 C23 1.814(3) .
S2 C24 1.732(3) .
O1 C1 1.267(3) .
O2 Eu1 2.345(2) 3_666
O2 C1 1.261(3) .
O3 Eu1 2.487(2) 4_666
O3 C7 1.259(3) .
O4 Eu1 2.435(2) 4_666
O4 C7 1.264(4) .
O5 C15 1.258(3) .
O6 Eu1 2.369(2) 3_666
O6 C15 1.257(3) .
O7 Eu1 2.566(2) 4_676
O7 C21 1.265(3) .
O8 Eu1 2.484(2) 4_676
O8 C21 1.258(3) .
N2 C26 1.342(5) .
N2 C27 1.324(5) .
N3 C12 1.327(7) .
N3 C13 1.336(6) .
C1 C2 1.500(4) .
C2 C3 1.393(4) .
C2 C8 1.390(4) .
C3 C4 1.393(4) .
C4 C5 1.397(4) .
C4 C9 1.518(4) .
C5 C6 1.386(4) .
C6 C7 1.502(4) .
C6 C8 1.395(4) .
C7 Eu1 2.811(3) 4_666
C10 C11 1.394(5) .
C10 C14 1.388(5) .
C11 C12 1.376(6) .
C13 C14 1.378(5) .
C15 C16 1.504(4) .
C16 C17 1.392(4) .
C16 C22 1.392(4) .
C17 C18 1.396(4) .
C18 C19 1.389(4) .
C18 C23 1.511(4) .
C19 C20 1.400(4) .
C20 C21 1.504(4) .
C20 C22 1.395(4) .
C21 Eu1 2.892(3) 4_676
C24 C25 1.383(4) .
C24 C28 1.412(4) .
C25 C26 1.377(4) .
C27 C28 1.350(5) .
